data_1563694
loop_
_publ_author_name
'Nasir, Navida'
'Melnychenko-Koblyuk, Nataliya'
'Grytsiv, Andriy'
'Rogl, Peter'
'Giester, Gerald'
'Wosik, Jaroslaw'
'Nauer, Gerhard E.'

_publ_section_title
;
 Ternary systems Sr--{Ni,Cu}--Si: Phase equilibria and crystal structure
 of ternary phases
;
_journal_issue 3
_journal_name_full 'Journal of Solid State Chemistry'
_journal_page_first 565
_journal_page_last 574
_journal_paper_doi 10.1016/j.jssc.2009.12.023
_journal_volume 183
_journal_year 2010
_chemical_formula_sum 'Ba Cd2 Ge2'
_chemical_formula_weight 507.32
_space_group_IT_number 139
_space_group_name_Hall '-I 4 2'
_space_group_name_H-M_alt 'I 4/m m m'
_symmetry_cell_setting tetragonal
_symmetry_space_group_name_H-M 'I 4/m m m'
_atom_sites_solution_hydrogens geom
_atom_sites_solution_primary direct
_atom_sites_solution_secondary difmap
_audit_creation_method SHELXL-97
_cell_angle_alpha 90.00
_cell_angle_beta 90.00
_cell_angle_gamma 90.00
_cell_formula_units_Z 2
_cell_length_a 4.678(2)
_cell_length_b 4.678(2)
_cell_length_c 11.440(2)
_cell_measurement_temperature 298(2)
_cell_volume 250.35(16)
_computing_structure_refinement 'SHELXL-97 (Sheldrick, 1997)'
_computing_structure_solution 'SHELXS-97 (Sheldrick, 1990)'
_diffrn_ambient_temperature 298(2)
_diffrn_measured_fraction_theta_full 1.000
_diffrn_measured_fraction_theta_max 1.000
_diffrn_radiation_monochromator graphite
_diffrn_radiation_source 'fine-focus sealed tube'
_diffrn_radiation_type MoK\a
_diffrn_radiation_wavelength 0.71069
_diffrn_reflns_av_R_equivalents 0.0154
_diffrn_reflns_av_sigmaI/netI 0.0133
_diffrn_reflns_limit_h_max 7
_diffrn_reflns_limit_h_min -7
_diffrn_reflns_limit_k_max 5
_diffrn_reflns_limit_k_min -5
_diffrn_reflns_limit_l_max 18
_diffrn_reflns_limit_l_min -18
_diffrn_reflns_number 598
_diffrn_reflns_theta_full 36.07
_diffrn_reflns_theta_max 36.07
_diffrn_reflns_theta_min 3.56
_exptl_absorpt_coefficient_mu 27.773
_exptl_absorpt_correction_T_max 0.3373
_exptl_absorpt_correction_T_min 0.3373
_exptl_crystal_density_diffrn 6.729
_exptl_crystal_density_method 'not measured'
_exptl_crystal_F_000 432
_exptl_crystal_size_max 0.05
_exptl_crystal_size_mid 0.05
_exptl_crystal_size_min 0.05
_refine_diff_density_max 1.527
_refine_diff_density_min -2.272
_refine_diff_density_rms 0.424
_refine_ls_extinction_coef 0.0244(18)
_refine_ls_extinction_expression Fc^*^=kFc[1+0.001xFc^2^\l^3^/sin(2\q)]^-1/4^
_refine_ls_extinction_method SHELXL
_refine_ls_goodness_of_fit_ref 1.155
_refine_ls_hydrogen_treatment mixed
_refine_ls_matrix_type full
_refine_ls_number_parameters 9
_refine_ls_number_reflns 208
_refine_ls_number_restraints 0
_refine_ls_restrained_S_all 1.155
_refine_ls_R_factor_all 0.0218
_refine_ls_R_factor_gt 0.0209
_refine_ls_shift/su_max 0.000
_refine_ls_shift/su_mean 0.000
_refine_ls_structure_factor_coef Fsqd
_refine_ls_weighting_details 'calc w=1/[\s^2^(Fo^2^)+(0.0363P)^2^+1.0783P] where P=(Fo^2^+2Fc^2^)/3'
_refine_ls_weighting_scheme calc
_refine_ls_wR_factor_gt 0.0576
_refine_ls_wR_factor_ref 0.0583
_reflns_number_gt 201
_reflns_number_total 208
_reflns_threshold_expression >2sigma(I)
_cod_data_source_file JSSC-2010-183-565.cif
_cod_data_source_block bacd2ge2
_cod_depositor_comments
;
The following automatic conversions were performed:

data name '_atom_site_symetry_multiplicity' was replaced with
'_atom_site_symmetry_multiplicity' as specified in the replacement
file 'data/replacement-values/replacement_tags.lst'.

Automatic conversion script
Id: cif_correct_tags 9268 2022-04-12 08:56:07Z antanas 
;
_cod_original_cell_volume 250.38(16)
_cod_original_sg_symbol_H-M I4/mmm
_cod_database_code 1563694

loop_
_symmetry_equiv_pos_as_xyz
'x, y, z'
'-x, -y, z'
'-y, x, z'
'y, -x, z'
'x, -y, z'
'-x, y, z'
'-y, -x, z'
'y, x, z'
'x+1/2, y+1/2, z+1/2'
'-x+1/2, -y+1/2, z+1/2'
'-y+1/2, x+1/2, z+1/2'
'y+1/2, -x+1/2, z+1/2'
'x+1/2, -y+1/2, z+1/2'
'-x+1/2, y+1/2, z+1/2'
'-y+1/2, -x+1/2, z+1/2'
'y+1/2, x+1/2, z+1/2'
'-x, -y, -z'
'x, y, -z'
'y, -x, -z'
'-y, x, -z'
'-x, y, -z'
'x, -y, -z'
'y, x, -z'
'-y, -x, -z'
'-x+1/2, -y+1/2, -z+1/2'
'x+1/2, y+1/2, -z+1/2'
'y+1/2, -x+1/2, -z+1/2'
'-y+1/2, x+1/2, -z+1/2'
'-x+1/2, y+1/2, -z+1/2'
'x+1/2, -y+1/2, -z+1/2'
'y+1/2, x+1/2, -z+1/2'
'-y+1/2, -x+1/2, -z+1/2'

loop_
_atom_site_label
_atom_site_type_symbol
_atom_site_fract_x
_atom_site_fract_y
_atom_site_fract_z
_atom_site_U_iso_or_equiv
_atom_site_adp_type
_atom_site_occupancy
_atom_site_symmetry_multiplicity
_atom_site_calc_flag
_atom_site_refinement_flags
_atom_site_disorder_assembly
_atom_site_disorder_group
CD1 Ge 0.0000 0.0000 0.38734(6) 0.0115(2) Uani 1 8 d S . .
GE4 Cd 0.0000 0.5000 0.2500 0.01495(19) Uani 1 8 d S . .
Ba3 Ba 0.0000 0.0000 0.0000 0.01244(19) Uani 1 16 d S . .

loop_
_atom_site_aniso_label
_atom_site_aniso_U_11
_atom_site_aniso_U_22
_atom_site_aniso_U_33
_atom_site_aniso_U_23
_atom_site_aniso_U_13
_atom_site_aniso_U_12
CD1 0.0113(2) 0.0113(2) 0.0118(3) 0.000 0.000 0.000
GE4 0.0143(2) 0.0143(2) 0.0163(3) 0.000 0.000 0.000
Ba3 0.0102(2) 0.0102(2) 0.0169(3) 0.000 0.000 0.000

loop_
_atom_type_symbol
_atom_type_description
_atom_type_scat_dispersion_real
_atom_type_scat_dispersion_imag
_atom_type_scat_source
Ba Ba -0.3244 2.2819 'International Tables Vol C Tables 4.2.6.8 and 6.1.1.4'
Cd Cd -0.8075 1.2024 'International Tables Vol C Tables 4.2.6.8 and 6.1.1.4'
Ge Ge 0.1547 1.8001 'International Tables Vol C Tables 4.2.6.8 and 6.1.1.4'

loop_
_geom_angle_atom_site_label_1
_geom_angle_atom_site_label_2
_geom_angle_atom_site_label_3
_geom_angle
_geom_angle_site_symmetry_1
_geom_angle_site_symmetry_3
CD1 CD1 GE4 123.887(17) 17_556 25_455
CD1 CD1 GE4 123.887(17) 17_556 1_545
GE4 CD1 GE4 71.888(16) 25_455 1_545
CD1 CD1 GE4 123.887(17) 17_556 25
GE4 CD1 GE4 112.23(3) 25_455 25
GE4 CD1 GE4 71.888(16) 1_545 25
CD1 CD1 GE4 123.887(17) 17_556 .
GE4 CD1 GE4 71.888(16) 25_455 .
GE4 CD1 GE4 112.23(3) 1_545 .
GE4 CD1 GE4 71.888(16) 25 .
CD1 CD1 Ba3 68.715(14) 17_556 9
GE4 CD1 Ba3 138.534(7) 25_455 9
GE4 CD1 Ba3 138.534(7) 1_545 9
GE4 CD1 Ba3 69.845(16) 25 9
GE4 CD1 Ba3 69.845(16) . 9
CD1 CD1 Ba3 68.715(14) 17_556 9_445
GE4 CD1 Ba3 69.845(16) 25_455 9_445
GE4 CD1 Ba3 69.845(16) 1_545 9_445
GE4 CD1 Ba3 138.534(7) 25 9_445
GE4 CD1 Ba3 138.534(7) . 9_445
Ba3 CD1 Ba3 137.43(3) 9 9_445
CD1 CD1 Ba3 68.715(14) 17_556 9_545
GE4 CD1 Ba3 138.534(7) 25_455 9_545
GE4 CD1 Ba3 69.845(16) 1_545 9_545
GE4 CD1 Ba3 69.845(16) 25 9_545
GE4 CD1 Ba3 138.534(7) . 9_545
Ba3 CD1 Ba3 82.428(9) 9 9_545
Ba3 CD1 Ba3 82.428(9) 9_445 9_545
CD1 CD1 Ba3 68.715(14) 17_556 9_455
GE4 CD1 Ba3 69.845(16) 25_455 9_455
GE4 CD1 Ba3 138.534(7) 1_545 9_455
GE4 CD1 Ba3 138.534(7) 25 9_455
GE4 CD1 Ba3 69.845(16) . 9_455
Ba3 CD1 Ba3 82.428(9) 9 9_455
Ba3 CD1 Ba3 82.428(9) 9_445 9_455
Ba3 CD1 Ba3 137.43(3) 9_545 9_455
CD1 GE4 CD1 108.112(16) 25_455 1_565
CD1 GE4 CD1 112.23(3) 25_455 25
CD1 GE4 CD1 108.112(16) 1_565 25
CD1 GE4 CD1 108.112(16) 25_455 .
CD1 GE4 CD1 112.23(3) 1_565 .
CD1 GE4 CD1 108.112(16) 25 .
CD1 GE4 GE4 125.944(8) 25_455 25_565
CD1 GE4 GE4 54.056(8) 1_565 25_565
CD1 GE4 GE4 54.056(8) 25 25_565
CD1 GE4 GE4 125.944(8) . 25_565
CD1 GE4 GE4 54.056(8) 25_455 25_455
CD1 GE4 GE4 125.944(8) 1_565 25_455
CD1 GE4 GE4 125.944(8) 25 25_455
CD1 GE4 GE4 54.056(8) . 25_455
GE4 GE4 GE4 180.0 25_565 25_455
CD1 GE4 GE4 54.056(8) 25_455 25_465
CD1 GE4 GE4 54.056(8) 1_565 25_465
CD1 GE4 GE4 125.944(8) 25 25_465
CD1 GE4 GE4 125.944(8) . 25_465
GE4 GE4 GE4 90.0 25_565 25_465
GE4 GE4 GE4 90.0 25_455 25_465
CD1 GE4 GE4 125.944(8) 25_455 25
CD1 GE4 GE4 125.944(8) 1_565 25
CD1 GE4 GE4 54.056(8) 25 25
CD1 GE4 GE4 54.056(8) . 25
GE4 GE4 GE4 90.0 25_565 25
GE4 GE4 GE4 90.0 25_455 25
GE4 GE4 GE4 180.0 25_465 25
CD1 GE4 Ba3 163.168(12) 25_455 9
CD1 GE4 Ba3 64.432(16) 1_565 9
CD1 GE4 Ba3 84.61(3) 25 9
CD1 GE4 Ba3 64.432(16) . 9
GE4 GE4 Ba3 63.405(8) 25_565 9
GE4 GE4 Ba3 116.595(8) 25_455 9
GE4 GE4 Ba3 116.595(8) 25_465 9
GE4 GE4 Ba3 63.405(8) 25 9
CD1 GE4 Ba3 64.432(16) 25_455 .
CD1 GE4 Ba3 163.168(12) 1_565 .
CD1 GE4 Ba3 64.432(16) 25 .
CD1 GE4 Ba3 84.61(3) . .
GE4 GE4 Ba3 116.595(8) 25_565 .
GE4 GE4 Ba3 63.405(8) 25_455 .
GE4 GE4 Ba3 116.595(8) 25_465 .
GE4 GE4 Ba3 63.405(8) 25 .
Ba3 GE4 Ba3 126.810(16) 9 .
CD1 GE4 Ba3 64.432(16) 25_455 1_565
CD1 GE4 Ba3 84.61(3) 1_565 1_565
CD1 GE4 Ba3 64.432(16) 25 1_565
CD1 GE4 Ba3 163.168(12) . 1_565
GE4 GE4 Ba3 63.405(8) 25_565 1_565
GE4 GE4 Ba3 116.595(8) 25_455 1_565
GE4 GE4 Ba3 63.405(8) 25_465 1_565
GE4 GE4 Ba3 116.595(8) 25 1_565
Ba3 GE4 Ba3 126.810(16) 9 1_565
Ba3 GE4 Ba3 78.56(3) . 1_565
CD1 GE4 Ba3 84.61(3) 25_455 9_455
CD1 GE4 Ba3 64.432(16) 1_565 9_455
CD1 GE4 Ba3 163.168(12) 25 9_455
CD1 GE4 Ba3 64.432(16) . 9_455
GE4 GE4 Ba3 116.595(8) 25_565 9_455
GE4 GE4 Ba3 63.405(8) 25_455 9_455
GE4 GE4 Ba3 63.405(8) 25_465 9_455
GE4 GE4 Ba3 116.595(8) 25 9_455
Ba3 GE4 Ba3 78.56(3) 9 9_455
Ba3 GE4 Ba3 126.810(16) . 9_455
Ba3 GE4 Ba3 126.810(16) 1_565 9_455
CD1 Ba3 CD1 180.00(2) 25 9_444
CD1 Ba3 CD1 137.43(3) 25 25_445
CD1 Ba3 CD1 42.57(3) 9_444 25_445
CD1 Ba3 CD1 42.57(3) 25 9_554
CD1 Ba3 CD1 137.43(3) 9_444 9_554
CD1 Ba3 CD1 180.00(2) 25_445 9_554
CD1 Ba3 CD1 82.428(9) 25 25_455
CD1 Ba3 CD1 97.572(9) 9_444 25_455
CD1 Ba3 CD1 82.428(9) 25_445 25_455
CD1 Ba3 CD1 97.572(9) 9_554 25_455
CD1 Ba3 CD1 97.572(9) 25 9_454
CD1 Ba3 CD1 82.428(9) 9_444 9_454
CD1 Ba3 CD1 97.572(9) 25_445 9_454
CD1 Ba3 CD1 82.428(9) 9_554 9_454
CD1 Ba3 CD1 42.57(3) 25_455 9_454
CD1 Ba3 CD1 97.572(9) 25 9_544
CD1 Ba3 CD1 82.428(9) 9_444 9_544
CD1 Ba3 CD1 97.572(9) 25_445 9_544
CD1 Ba3 CD1 82.428(9) 9_554 9_544
CD1 Ba3 CD1 180.0 25_455 9_544
CD1 Ba3 CD1 137.43(3) 9_454 9_544
CD1 Ba3 CD1 82.428(9) 25 25_545
CD1 Ba3 CD1 97.572(9) 9_444 25_545
CD1 Ba3 CD1 82.428(9) 25_445 25_545
CD1 Ba3 CD1 97.572(9) 9_554 25_545
CD1 Ba3 CD1 137.43(3) 25_455 25_545
CD1 Ba3 CD1 180.00(2) 9_454 25_545
CD1 Ba3 CD1 42.57(3) 9_544 25_545
CD1 Ba3 GE4 45.723(8) 25 25
CD1 Ba3 GE4 134.277(8) 9_444 25
CD1 Ba3 GE4 97.83(2) 25_445 25
CD1 Ba3 GE4 82.17(2) 9_554 25
CD1 Ba3 GE4 97.83(2) 25_455 25
CD1 Ba3 GE4 134.277(8) 9_454 25
CD1 Ba3 GE4 82.17(2) 9_544 25
CD1 Ba3 GE4 45.723(8) 25_545 25
CD1 Ba3 GE4 45.723(8) 25 .
CD1 Ba3 GE4 134.277(8) 9_444 .
CD1 Ba3 GE4 97.83(2) 25_445 .
CD1 Ba3 GE4 82.17(2) 9_554 .
CD1 Ba3 GE4 45.723(8) 25_455 .
CD1 Ba3 GE4 82.17(2) 9_454 .
CD1 Ba3 GE4 134.277(8) 9_544 .
CD1 Ba3 GE4 97.83(2) 25_545 .
GE4 Ba3 GE4 53.190(16) 25 .
CD1 Ba3 GE4 134.277(8) 25 17
CD1 Ba3 GE4 45.723(8) 9_444 17
CD1 Ba3 GE4 82.17(2) 25_445 17
CD1 Ba3 GE4 97.83(2) 9_554 17
CD1 Ba3 GE4 134.277(8) 25_455 17
CD1 Ba3 GE4 97.83(2) 9_454 17
CD1 Ba3 GE4 45.723(8) 9_544 17
CD1 Ba3 GE4 82.17(2) 25_545 17
GE4 Ba3 GE4 126.810(16) 25 17
GE4 Ba3 GE4 180.0 . 17
CD1 Ba3 GE4 134.277(8) 25 9_444
CD1 Ba3 GE4 45.723(8) 9_444 9_444
CD1 Ba3 GE4 82.17(2) 25_445 9_444
CD1 Ba3 GE4 97.83(2) 9_554 9_444
CD1 Ba3 GE4 82.17(2) 25_455 9_444
CD1 Ba3 GE4 45.723(8) 9_454 9_444
CD1 Ba3 GE4 97.83(2) 9_544 9_444
CD1 Ba3 GE4 134.277(8) 25_545 9_444
GE4 Ba3 GE4 180.0 25 9_444
GE4 Ba3 GE4 126.810(16) . 9_444
GE4 Ba3 GE4 53.190(16) 17 9_444

loop_
_geom_bond_atom_site_label_1
_geom_bond_atom_site_label_2
_geom_bond_distance
_geom_bond_site_symmetry_2
CD1 CD1 2.5775(14) 17_556
CD1 GE4 2.8179(9) 25_455
CD1 GE4 2.8179(9) 1_545
CD1 GE4 2.8179(9) 25
CD1 GE4 2.8179(9) .
CD1 Ba3 3.5503(13) 9
CD1 Ba3 3.5503(13) 9_445
CD1 Ba3 3.5503(13) 9_545
CD1 Ba3 3.5503(13) 9_455
GE4 CD1 2.8179(9) 25_455
GE4 CD1 2.8179(9) 1_565
GE4 CD1 2.8179(9) 25
GE4 GE4 3.3081(14) 25_565
GE4 GE4 3.3081(14) 25_455
GE4 GE4 3.3081(14) 25_465
GE4 GE4 3.3081(14) 25
GE4 Ba3 3.6947(7) 9
GE4 Ba3 3.6947(7) .
GE4 Ba3 3.6947(7) 1_565
GE4 Ba3 3.6947(7) 9_455
Ba3 CD1 3.5503(13) 25
Ba3 CD1 3.5503(13) 9_444
Ba3 CD1 3.5503(13) 25_445
Ba3 CD1 3.5503(13) 9_554
Ba3 CD1 3.5503(13) 25_455
Ba3 CD1 3.5503(13) 9_454
Ba3 CD1 3.5503(13) 9_544
Ba3 CD1 3.5503(13) 25_545
Ba3 GE4 3.6947(7) 25
Ba3 GE4 3.6947(7) 17
Ba3 GE4 3.6947(7) 9_444
